data_7251782
loop_
_publ_author_name
'Snisha, Kallivalappil'
'Karthikeyan, Mano Chitra'
'Bhuvanesh, Nattamai'
'Arockiam, Antony Joseph Velanganni'
'Karvembu, Ramasamy'

_publ_section_title
;
 Synthesis of sulfanyl derivatives of 1,2,4-triazoles via an acid
 catalyzed intramolecular cyclization of isothiosemicarbazones: structural
 characterization, E/Z isomerism, mechanistic insights and in vitro
 cytotoxicity
;
_journal_issue 15
_journal_name_full 'RSC Advances'
_journal_page_first 13433
_journal_page_last 13446
_journal_paper_doi 10.1039/D6RA00822D
_journal_volume 16
_journal_year 2026
_chemical_formula_moiety 'C16 H16 N4 O2 S'
_chemical_formula_sum 'C16 H16 N4 O2 S'
_chemical_formula_weight 328.39
_space_group_crystal_system monoclinic
_space_group_IT_number 4
_space_group_name_Hall 'P 2yb'
_space_group_name_H-M_alt 'P 1 21 1'
_atom_sites_solution_hydrogens mixed
_atom_sites_solution_primary dual
_audit_creation_date 2024-07-15
_audit_creation_method
;
Olex2 1.5
(compiled 2023.08.24 svn.re1ec1418 for OlexSys, GUI svn.r6817)
;
_audit_update_record
;
2025-11-28 deposited with the CCDC.	2026-03-04 downloaded from the CCDC.
;
_cell_angle_alpha 90
_cell_angle_beta 90.8380(10)
_cell_angle_gamma 90
_cell_formula_units_Z 2
_cell_length_a 9.24200(10)
_cell_length_b 4.94600(10)
_cell_length_c 17.0656(2)
_cell_measurement_reflns_used 12123
_cell_measurement_temperature 100.00(10)
_cell_measurement_theta_max 78.5650
_cell_measurement_theta_min 2.5620
_cell_volume 780.00(2)
_computing_cell_refinement 'CrysAlisPro 1.171.43.98a (Rigaku OD, 2023)'
_computing_data_collection 'CrysAlisPro system (CCD 43.128a 64-bit (release 20-06-2024))'
_computing_data_reduction 'CrysAlisPro 1.171.43.98a (Rigaku OD, 2023)'
_computing_molecular_graphics 'Olex2 1.5 (Dolomanov et al., 2009)'
_computing_publication_material 'Olex2 1.5 (Dolomanov et al., 2009)'
_computing_structure_refinement 'SHELXL 2019/1 (Sheldrick, 2015)'
_computing_structure_solution 'SHELXT  (Sheldrick, 2015)'
_diffrn_ambient_environment N~2~
_diffrn_ambient_temperature 100.00(10)
_diffrn_detector 'Hybrid Pixel Array Detector'
_diffrn_detector_area_resol_mean 10.0000
_diffrn_detector_type HyPix
_diffrn_measured_fraction_theta_full 1.000
_diffrn_measured_fraction_theta_max 0.998
_diffrn_measurement_details
;
List of Runs (angles in degrees, time in seconds):

  # Type    Start    End  Width  t~exp~   \w     \q     \k     \f   Frames
#--------------------------------------------------------------------------
  1  \w    -12.00  29.00   0.50    0.10    --  -46.62  19.00  30.00   82
  2  \w    -49.00 -23.00   0.50    0.40    --  -91.75  45.00  30.00   52
  3  \w    -12.00  29.00   0.50    0.10    --  -46.62  19.00 -60.00   82
  4  \w     -6.00  30.00   0.50    0.10    --  -46.62  15.00-125.00   72
  5  \w     32.00 120.00   0.50    0.10    --   46.62  38.00 -60.00  176
  6  \w     32.00 120.00   0.50    0.10    --   46.62  38.00 -60.00  176
  7  \w     32.00 120.00   0.50    0.10    --   46.62  38.00  30.00  176
  8  \w     29.00 123.00   0.50    0.10    --   46.62  15.00-125.00  188
  9  \w     96.00 176.00   0.50    0.40    --  113.25  15.00-125.00  160
 10  \w    143.00 169.00   0.50    0.40    --  113.25  61.00 -60.00   52
 11  \w    112.00 167.00   0.50    0.40    --  113.25  77.00   0.00  110
 12  \w    109.00 135.00   0.50    0.40    --  113.25  61.00 -60.00   52
 13  \w    108.00 134.00   0.50    0.40    --  113.25  61.00  30.00   52
 14  \w    121.00 147.00   0.50    0.40    --  113.25  77.00  60.00   52
 15  \w    147.00 178.00   0.50    0.40    --  113.25  77.00 120.00   62
 16  \w    117.00 142.00   0.50    0.40    --  113.25  77.00 120.00   50
 17  \w    118.00 177.00   0.50    0.40    --  113.25  61.00 -30.00  118
 18  \w    101.00 126.00   0.50    0.40    --  113.25  45.00 -60.00   50
 19  \w     99.00 133.00   0.50    0.40    --  113.25  45.00 -90.00   68
 20  \w    145.00 178.00   0.50    0.40    --  113.25  45.00 -90.00   66
 21  \w    108.00 134.00   0.50    0.40    --  113.25  45.00 -30.00   52
 22  \w    103.00 128.00   0.50    0.40    --  113.25  30.00   0.00   50
 23  \w    102.00 128.00   0.50    0.40    --  113.25  30.00  30.00   52
 24  \w    105.00 131.00   0.50    0.40    --  113.25  45.00  60.00   52
 25  \w    147.00 177.00   0.50    0.40    --  113.25  45.00  60.00   60
 26  \w    144.00 175.00   0.50    0.40    --  113.25  15.00 -60.00   62
 27  \w     96.00 176.00   0.50    0.40    --  113.25  15.00-125.00  160
 28  \w     47.00  74.00   0.50    0.40    --  113.25 -61.00-180.00   54
 29  \w     43.00  75.00   0.50    0.40    --  113.25 -61.00-120.00   64
 30  \w     41.00  74.00   0.50    0.40    --  113.25 -61.00 -60.00   66
 31  \w     41.00  75.00   0.50    0.40    --  113.25 -61.00   0.00   68
 32  \w    -28.00   6.00   0.50    0.10    --   46.62 -15.00  63.00   68
 33  \w     42.00  71.00   0.50    0.40    --  113.25 -61.00 120.00   58
 34  \w     41.00  74.00   0.50    0.40    --  113.25 -61.00  90.00   66
 35  \w     47.00  73.00   0.50    0.40    --  113.25 -95.00 150.00   52
 36  \w     50.00  90.00   0.50    0.40    --  113.25-125.00  90.00   80
 37  \w     66.00 103.00   0.50    0.40    --  113.25 -95.00   0.00   74
 38  \w     64.00 105.00   0.50    0.40    --  113.25 -95.00 -30.00   82
 39  \w     67.00 109.00   0.50    0.40    --  113.25-125.00 -30.00   84
 40  \w     34.00  93.00   0.50    0.10    --   46.62-125.00-120.00  118
 41  \w   -122.00 -29.00   0.50    0.10    --  -46.62 -15.00  63.00  186
 42  \w   -119.00 -31.00   0.50    0.10    --  -46.62 -46.00 -51.70  176
 43  \w   -118.00 -31.00   0.50    0.10    --  -46.62 -47.00-110.98  174
 44  \w   -119.00 -31.00   0.50    0.10    --  -46.62 -46.00 -51.70  176
 45  \w   -119.00 -31.00   0.50    0.10    --  -46.62 -44.00-153.17  176
 46  \w    -47.00 -22.00   0.50    0.40    --  -91.75 125.00 -60.00   50
 47  \w    -85.00 -22.00   0.50    0.40    --  -91.75 125.00 -60.00  126
 48  \w   -167.00 -74.00   0.50    0.40    --  -91.75 -15.00  63.00  186
 49  \w   -107.00 -81.00   0.50    0.40    --  -91.75 -47.00  12.76   52
 50  \w   -103.00 -77.00   0.50    0.40    --  -91.75 -46.00   2.82   52
 51  \w   -103.00 -77.00   0.50    0.40    --  -91.75 -46.00  -0.70   52
 52  \w   -110.00 -84.00   0.50    0.40    --  -91.75 -47.00 -77.05   52
 53  \w   -114.00 -88.00   0.50    0.40    --  -91.75 -48.00 -95.51   52
 54  \w   -117.00 -79.00   0.50    0.40    --  -91.75 -45.00-120.00   76
 55  \w   -115.00 -86.00   0.50    0.40    --  -91.75 -47.00 -64.23   58
 56  \w   -111.00 -85.00   0.50    0.40    --  -91.75 -45.00 -60.00   52
 57  \w   -164.00 -77.00   0.50    0.40    --  -91.75 -45.00 -90.00  174
 58  \w   -164.00 -77.00   0.50    0.40    --  -91.75 -45.00 -34.44  174
 59  \w   -102.00 -77.00   0.50    0.40    --  -91.75 -42.00 -54.19   50
 60  \w   -104.00 -77.00   0.50    0.40    --  -91.75 -45.00 -19.54   54
 61  \w   -102.00 -77.00   0.50    0.40    --  -91.75 -37.00  -0.96   50
 62  \w   -164.00-138.00   0.50    0.40    --  -91.75 -37.00  -0.96   52
 63  \w   -104.00 -78.00   0.50    0.40    --  -91.75 -37.00-145.83   52
;
_diffrn_measurement_device 'four-circle diffractometer'
_diffrn_measurement_device_type 'XtaLAB Synergy, Dualflex, HyPix'
_diffrn_measurement_method '\w scans'
_diffrn_orient_matrix_type 'CrysAlisPro convention (1999,Acta A55,543-557)'
_diffrn_orient_matrix_UB_11 0.1563599000
_diffrn_orient_matrix_UB_12 0.0541265000
_diffrn_orient_matrix_UB_13 0.0283589000
_diffrn_orient_matrix_UB_21 0.0534679000
_diffrn_orient_matrix_UB_22 -0.0321241000
_diffrn_orient_matrix_UB_23 -0.0845707000
_diffrn_orient_matrix_UB_31 -0.0221250000
_diffrn_orient_matrix_UB_32 0.3050690000
_diffrn_orient_matrix_UB_33 -0.0138652000
_diffrn_radiation_monochromator mirror
_diffrn_radiation_probe x-ray
_diffrn_radiation_type 'Cu K\a'
_diffrn_radiation_wavelength 1.54184
_diffrn_reflns_av_R_equivalents 0.0241
_diffrn_reflns_av_unetI/netI 0.0170
_diffrn_reflns_Laue_measured_fraction_full 1.000
_diffrn_reflns_Laue_measured_fraction_max 0.998
_diffrn_reflns_limit_h_max 11
_diffrn_reflns_limit_h_min -11
_diffrn_reflns_limit_k_max 6
_diffrn_reflns_limit_k_min -4
_diffrn_reflns_limit_l_max 20
_diffrn_reflns_limit_l_min -21
_diffrn_reflns_number 14972
_diffrn_reflns_point_group_measured_fraction_full 0.948
_diffrn_reflns_point_group_measured_fraction_max 0.932
_diffrn_reflns_theta_full 67.684
_diffrn_reflns_theta_max 74.431
_diffrn_reflns_theta_min 2.589
_diffrn_source 'micro-focus sealed X-ray tube'
_diffrn_source_current '1 mA'
_diffrn_source_type 'PhotonJet (Cu) X-ray Source'
_diffrn_source_voltage '50 kV'
_exptl_absorpt_coefficient_mu 1.979
_exptl_absorpt_correction_T_max 1.000
_exptl_absorpt_correction_T_min 0.573
_exptl_absorpt_correction_type gaussian
_exptl_absorpt_process_details
;
CrysAlisPro 1.171.43.98a (Rigaku Oxford Diffraction, 2023) 
Numerical absorption correction based on gaussian integration over 
a multifaceted crystal model 
Empirical absorption correction using spherical harmonics, 
implemented in SCALE3 ABSPACK scaling algorithm.
;
_exptl_crystal_colour orange
_exptl_crystal_colour_primary orange
_exptl_crystal_density_diffrn 1.398
_exptl_crystal_description needle
_exptl_crystal_F_000 344
_exptl_crystal_size_max 0.497
_exptl_crystal_size_mid 0.053
_exptl_crystal_size_min 0.043
_refine_diff_density_max 0.260
_refine_diff_density_min -0.205
_refine_diff_density_rms 0.037
_refine_ls_abs_structure_details
;
 Flack x determined using 1167 quotients [(I+)-(I-)]/[(I+)+(I-)]
 (Parsons, Flack and Wagner, Acta Cryst. B69 (2013) 249-259).
;
_refine_ls_abs_structure_Flack 0.000(8)
_refine_ls_extinction_method none
_refine_ls_goodness_of_fit_ref 1.054
_refine_ls_hydrogen_treatment constr
_refine_ls_matrix_type full
_refine_ls_number_parameters 209
_refine_ls_number_reflns 2972
_refine_ls_number_restraints 1
_refine_ls_restrained_S_all 1.054
_refine_ls_R_factor_all 0.0239
_refine_ls_R_factor_gt 0.0235
_refine_ls_shift/su_max 0.000
_refine_ls_shift/su_mean 0.000
_refine_ls_structure_factor_coef Fsqd
_refine_ls_weighting_details 'w=1/[\s^2^(Fo^2^)+(0.0401P)^2^+0.1496P] where P=(Fo^2^+2Fc^2^)/3'
_refine_ls_weighting_scheme calc
_refine_ls_wR_factor_gt 0.0638
_refine_ls_wR_factor_ref 0.0642
_reflns_Friedel_coverage 0.665
_reflns_Friedel_fraction_full 0.882
_reflns_Friedel_fraction_max 0.848
_reflns_number_gt 2933
_reflns_number_total 2972
_reflns_threshold_expression 'I > 2\s(I)'
_cod_data_source_file d6ra00822d2.cif
_cod_data_source_block rk_skvtlsd
_cod_database_code 7251782
_shelx_shelxl_version_number 2019/1
_chemical_oxdiff_formula C16H16N4O2S
_shelx_space_group_comment
;
The symmetry employed for this shelxl refinement is uniquely defined
by the following loop, which should always be used as a source of
symmetry information in preference to the above space-group names.
They are only intended as comments.
;
_shelx_estimated_absorpt_t_max 0.920
_shelx_estimated_absorpt_t_min 0.440
_olex2_refinement_description
;
1. Fixed Uiso
 At 1.2 times of:
  All C(H) groups, All C(H,H) groups, All N(H) groups
 At 1.5 times of:
  All C(H,H,H) groups
2.a Riding coordinates:
 N3(H3)
2.b Secondary CH2 refined with riding coordinates:
 C10(H10A,H10B)
2.c Aromatic/amide H refined with riding coordinates:
 C2(H2), C4(H4), C5(H5), C7(H7), C8(H8), C12(H12), C13(H13), C14(H14),
 C15(H15), C16(H16)
2.d Idealised Me refined as rotating group:
 C9(H9A,H9B,H9C)
;
_olex2_exptl_crystal_mounting_method 'The crystal was mounted on a MITIGEN holder'
_olex2_submission_original_sample_id RKB_240705_SDc_SKVTLSD
_olex2_submission_special_instructions 'No special instructions were received'
_oxdiff_exptl_absorpt_empirical_details
;
Empirical correction (ABSPACK) includes:
- Absorption correction using spherical harmonics
- Frame scaling
- Detector area scaling
;
_oxdiff_exptl_absorpt_empirical_full_max 1.171
_oxdiff_exptl_absorpt_empirical_full_min 0.869

loop_
_space_group_symop_operation_xyz
'x, y, z'
'-x, y+1/2, -z'

loop_
_atom_site_label
_atom_site_type_symbol
_atom_site_fract_x
_atom_site_fract_y
_atom_site_fract_z
_atom_site_U_iso_or_equiv
_atom_site_adp_type
_atom_site_occupancy
_atom_site_site_symmetry_order
_atom_site_calc_flag
_atom_site_refinement_flags_posn
_atom_site_refinement_flags_adp
_atom_site_refinement_flags_occupancy
_atom_site_disorder_assembly
_atom_site_disorder_group
S1 S 0.66561(4) 0.97908(10) 0.72238(2) 0.01885(12) Uani 1 1 d . . . . .
O1 O -0.00354(14) -0.3750(3) 0.82477(8) 0.0256(3) Uani 1 1 d . . . . .
O2 O 0.03872(15) -0.2663(3) 0.70446(7) 0.0263(3) Uani 1 1 d . . . . .
N1 N 0.63720(15) 0.8549(4) 0.87548(8) 0.0188(3) Uani 1 1 d . . . . .
N2 N 0.54156(15) 0.6790(3) 0.83832(9) 0.0183(3) Uani 1 1 d . . . . .
N3 N 0.80202(16) 1.1861(3) 0.84958(8) 0.0186(3) Uani 1 1 d . . . . .
H3 H 0.836998 1.312698 0.817831 0.022 Uiso 1 1 d R U . . .
N4 N 0.05841(15) -0.2380(3) 0.77523(8) 0.0187(3) Uani 1 1 d . . . . .
C1 C 0.70301(17) 1.0067(4) 0.82397(9) 0.0173(3) Uani 1 1 d . . . . .
C2 C 0.46565(18) 0.5387(4) 0.88557(10) 0.0184(4) Uani 1 1 d . . . . .
H2 H 0.478362 0.561793 0.940499 0.022 Uiso 1 1 calc R U . . .
C3 C 0.35978(17) 0.3435(4) 0.85585(9) 0.0166(3) Uani 1 1 d . . . . .
C4 C 0.28078(18) 0.1893(4) 0.90903(10) 0.0177(4) Uani 1 1 d . . . . .
H4 H 0.295650 0.214827 0.963734 0.021 Uiso 1 1 calc R U . . .
C5 C 0.18126(17) 0.0000(5) 0.88270(9) 0.0180(3) Uani 1 1 d . . . . .
H5 H 0.128191 -0.105944 0.918744 0.022 Uiso 1 1 calc R U . . .
C6 C 0.16054(16) -0.0319(4) 0.80263(9) 0.0169(3) Uani 1 1 d . . . . .
C7 C 0.23596(19) 0.1196(4) 0.74798(10) 0.0187(4) Uani 1 1 d . . . . .
H7 H 0.219298 0.094721 0.693385 0.022 Uiso 1 1 calc R U . . .
C8 C 0.33563(18) 0.3069(4) 0.77502(10) 0.0191(4) Uani 1 1 d . . . . .
H8 H 0.388383 0.412072 0.738646 0.023 Uiso 1 1 calc R U . . .
C9 C 0.8269(2) 1.2246(5) 0.93282(10) 0.0228(4) Uani 1 1 d . . . . .
H9A H 0.897267 1.370467 0.941065 0.034 Uiso 1 1 calc R U . . .
H9B H 0.864675 1.056979 0.955893 0.034 Uiso 1 1 calc R U . . .
H9C H 0.735613 1.272484 0.957811 0.034 Uiso 1 1 calc R U . . .
C10 C 0.7864(2) 1.2317(4) 0.68029(10) 0.0201(4) Uani 1 1 d . . . . .
H10A H 0.761573 1.414630 0.699395 0.024 Uiso 1 1 calc R U . . .
H10B H 0.888229 1.192358 0.695059 0.024 Uiso 1 1 calc R U . . .
C11 C 0.7655(2) 1.2151(4) 0.59258(10) 0.0208(4) Uani 1 1 d . . . . .
C12 C 0.8467(2) 1.0340(4) 0.54860(11) 0.0268(5) Uani 1 1 d . . . . .
H12 H 0.917214 0.922784 0.573639 0.032 Uiso 1 1 calc R U . . .
C13 C 0.8241(2) 1.0167(6) 0.46795(11) 0.0324(5) Uani 1 1 d . . . . .
H13 H 0.879783 0.894018 0.437965 0.039 Uiso 1 1 calc R U . . .
C14 C 0.7212(2) 1.1768(5) 0.43132(11) 0.0308(5) Uani 1 1 d . . . . .
H14 H 0.705698 1.163079 0.376304 0.037 Uiso 1 1 calc R U . . .
C15 C 0.6405(2) 1.3574(5) 0.47465(12) 0.0316(5) Uani 1 1 d . . . . .
H15 H 0.569754 1.467806 0.449424 0.038 Uiso 1 1 calc R U . . .
C16 C 0.6631(2) 1.3768(5) 0.55513(11) 0.0274(4) Uani 1 1 d . . . . .
H16 H 0.608130 1.501622 0.584723 0.033 Uiso 1 1 calc R U . . .

loop_
_atom_site_aniso_label
_atom_site_aniso_U_11
_atom_site_aniso_U_22
_atom_site_aniso_U_33
_atom_site_aniso_U_23
_atom_site_aniso_U_13
_atom_site_aniso_U_12
S1 0.02150(19) 0.0173(2) 0.01770(18) -0.00196(18) 0.00029(13) -0.00482(17)
O1 0.0280(7) 0.0222(8) 0.0265(7) 0.0042(6) 0.0014(5) -0.0097(6)
O2 0.0299(7) 0.0274(8) 0.0215(6) -0.0013(6) -0.0047(5) -0.0087(6)
N1 0.0186(7) 0.0160(8) 0.0218(7) -0.0009(6) -0.0002(5) -0.0041(6)
N2 0.0175(7) 0.0150(9) 0.0223(7) -0.0015(6) -0.0003(5) -0.0017(6)
N3 0.0220(7) 0.0172(9) 0.0165(7) -0.0007(6) 0.0006(5) -0.0059(6)
N4 0.0176(7) 0.0161(9) 0.0225(7) 0.0013(6) -0.0010(5) -0.0002(6)
C1 0.0166(7) 0.0157(10) 0.0194(7) -0.0016(8) 0.0005(5) 0.0007(8)
C2 0.0187(8) 0.0151(11) 0.0213(8) -0.0005(6) 0.0004(6) 0.0000(6)
C3 0.0157(7) 0.0134(9) 0.0206(8) 0.0014(7) 0.0004(6) 0.0013(7)
C4 0.0192(8) 0.0171(10) 0.0168(7) 0.0013(7) 0.0001(6) -0.0001(7)
C5 0.0175(7) 0.0161(9) 0.0204(7) 0.0034(8) 0.0019(5) -0.0010(8)
C6 0.0161(7) 0.0136(9) 0.0211(7) 0.0010(8) -0.0007(5) -0.0013(8)
C7 0.0209(8) 0.0185(10) 0.0167(7) 0.0001(7) 0.0004(6) -0.0009(7)
C8 0.0202(8) 0.0177(11) 0.0195(8) 0.0029(6) 0.0022(6) -0.0018(7)
C9 0.0248(9) 0.0250(11) 0.0187(8) -0.0016(8) -0.0007(6) -0.0078(8)
C10 0.0235(8) 0.0152(10) 0.0217(8) 0.0011(7) 0.0015(6) -0.0040(7)
C11 0.0238(9) 0.0176(10) 0.0210(8) 0.0012(7) 0.0006(6) -0.0069(8)
C12 0.0289(9) 0.0262(14) 0.0255(9) 0.0007(8) 0.0018(7) 0.0007(8)
C13 0.0374(10) 0.0348(14) 0.0250(9) -0.0045(9) 0.0054(7) -0.0029(10)
C14 0.0412(11) 0.0330(13) 0.0182(9) 0.0022(8) -0.0013(7) -0.0119(9)
C15 0.0374(10) 0.0291(12) 0.0281(10) 0.0038(9) -0.0087(8) -0.0016(10)
C16 0.0317(10) 0.0250(11) 0.0255(9) 0.0007(8) -0.0021(7) -0.0005(9)

loop_
_atom_type_symbol
_atom_type_description
_atom_type_scat_dispersion_real
_atom_type_scat_dispersion_imag
_atom_type_scat_source
C C 0.0181 0.0091 'International Tables Vol C Tables 4.2.6.8 and 6.1.1.4'
H H 0.0000 0.0000 'International Tables Vol C Tables 4.2.6.8 and 6.1.1.4'
N N 0.0311 0.0180 'International Tables Vol C Tables 4.2.6.8 and 6.1.1.4'
O O 0.0492 0.0322 'International Tables Vol C Tables 4.2.6.8 and 6.1.1.4'
S S 0.3331 0.5567 'International Tables Vol C Tables 4.2.6.8 and 6.1.1.4'

loop_
_exptl_crystal_face_index_h
_exptl_crystal_face_index_k
_exptl_crystal_face_index_l
_exptl_crystal_face_perp_dist
0 0 -1 0.0320
0 0 1 0.0208
-1 0 0 0.0181
1 0 0 0.0250
0 -1 0 0.2500
0 1 0 0.2471

loop_
_geom_angle_atom_site_label_1
_geom_angle_atom_site_label_2
_geom_angle_atom_site_label_3
_geom_angle
_geom_angle_site_symmetry_1
_geom_angle_site_symmetry_3
_geom_angle_publ_flag
C1 S1 C10 102.74(9) . . ?
C1 N1 N2 110.55(14) . . ?
C2 N2 N1 113.80(14) . . ?
C1 N3 H3 121.2 . . ?
C1 N3 C9 120.25(15) . . ?
C9 N3 H3 116.7 . . ?
O1 N4 C6 117.97(14) . . ?
O2 N4 O1 123.32(16) . . ?
O2 N4 C6 118.71(14) . . ?
N1 C1 S1 121.79(14) . . ?
N1 C1 N3 118.69(15) . . ?
N3 C1 S1 119.51(13) . . ?
N2 C2 H2 119.7 . . ?
N2 C2 C3 120.67(16) . . ?
C3 C2 H2 119.7 . . ?
C4 C3 C2 119.24(15) . . ?
C4 C3 C8 119.30(17) . . ?
C8 C3 C2 121.45(16) . . ?
C3 C4 H4 119.7 . . ?
C5 C4 C3 120.60(15) . . ?
C5 C4 H4 119.7 . . ?
C4 C5 H5 120.7 . . ?
C4 C5 C6 118.63(16) . . ?
C6 C5 H5 120.7 . . ?
C5 C6 N4 118.30(16) . . ?
C5 C6 C7 122.43(17) . . ?
C7 C6 N4 119.24(15) . . ?
C6 C7 H7 120.8 . . ?
C8 C7 C6 118.38(15) . . ?
C8 C7 H7 120.8 . . ?
C3 C8 H8 119.7 . . ?
C7 C8 C3 120.65(16) . . ?
C7 C8 H8 119.7 . . ?
N3 C9 H9A 109.5 . . ?
N3 C9 H9B 109.5 . . ?
N3 C9 H9C 109.5 . . ?
H9A C9 H9B 109.5 . . ?
H9A C9 H9C 109.5 . . ?
H9B C9 H9C 109.5 . . ?
S1 C10 H10A 110.4 . . ?
S1 C10 H10B 110.4 . . ?
H10A C10 H10B 108.6 . . ?
C11 C10 S1 106.41(13) . . ?
C11 C10 H10A 110.4 . . ?
C11 C10 H10B 110.4 . . ?
C12 C11 C10 120.45(17) . . ?
C16 C11 C10 120.16(18) . . ?
C16 C11 C12 119.38(17) . . ?
C11 C12 H12 120.1 . . ?
C13 C12 C11 119.87(19) . . ?
C13 C12 H12 120.1 . . ?
C12 C13 H13 119.8 . . ?
C14 C13 C12 120.3(2) . . ?
C14 C13 H13 119.8 . . ?
C13 C14 H14 120.0 . . ?
C13 C14 C15 120.08(18) . . ?
C15 C14 H14 120.0 . . ?
C14 C15 H15 120.1 . . ?
C14 C15 C16 119.9(2) . . ?
C16 C15 H15 120.1 . . ?
C11 C16 C15 120.5(2) . . ?
C11 C16 H16 119.7 . . ?
C15 C16 H16 119.7 . . ?

loop_
_geom_bond_atom_site_label_1
_geom_bond_atom_site_label_2
_geom_bond_distance
_geom_bond_site_symmetry_2
_geom_bond_publ_flag
S1 C1 1.7681(16) . ?
S1 C10 1.8292(19) . ?
O1 N4 1.231(2) . ?
O2 N4 1.2268(19) . ?
N1 N2 1.387(2) . ?
N1 C1 1.312(2) . ?
N2 C2 1.281(2) . ?
N3 H3 0.8919 . ?
N3 C1 1.343(2) . ?
N3 C9 1.448(2) . ?
N4 C6 1.461(2) . ?
C2 H2 0.9500 . ?
C2 C3 1.460(2) . ?
C3 C4 1.399(2) . ?
C3 C8 1.406(2) . ?
C4 H4 0.9500 . ?
C4 C5 1.383(3) . ?
C5 H5 0.9500 . ?
C5 C6 1.386(2) . ?
C6 C7 1.391(3) . ?
C7 H7 0.9500 . ?
C7 C8 1.381(3) . ?
C8 H8 0.9500 . ?
C9 H9A 0.9800 . ?
C9 H9B 0.9800 . ?
C9 H9C 0.9800 . ?
C10 H10A 0.9900 . ?
C10 H10B 0.9900 . ?
C10 C11 1.509(2) . ?
C11 C12 1.394(3) . ?
C11 C16 1.387(3) . ?
C12 H12 0.9500 . ?
C12 C13 1.392(3) . ?
C13 H13 0.9500 . ?
C13 C14 1.380(3) . ?
C14 H14 0.9500 . ?
C14 C15 1.385(3) . ?
C15 H15 0.9500 . ?
C15 C16 1.389(3) . ?
C16 H16 0.9500 . ?

loop_
_geom_torsion_atom_site_label_1
_geom_torsion_atom_site_label_2
_geom_torsion_atom_site_label_3
_geom_torsion_atom_site_label_4
_geom_torsion
_geom_torsion_site_symmetry_1
_geom_torsion_site_symmetry_2
_geom_torsion_site_symmetry_3
_geom_torsion_site_symmetry_4
_geom_torsion_publ_flag
S1 C10 C11 C12 -87.63(19) . . . . ?
S1 C10 C11 C16 91.1(2) . . . . ?
O1 N4 C6 C5 -0.6(2) . . . . ?
O1 N4 C6 C7 177.75(17) . . . . ?
O2 N4 C6 C5 179.52(17) . . . . ?
O2 N4 C6 C7 -2.2(3) . . . . ?
N1 N2 C2 C3 -179.94(16) . . . . ?
N2 N1 C1 S1 0.8(2) . . . . ?
N2 N1 C1 N3 -178.71(16) . . . . ?
N2 C2 C3 C4 178.66(17) . . . . ?
N2 C2 C3 C8 -1.3(3) . . . . ?
N4 C6 C7 C8 -177.81(17) . . . . ?
C1 S1 C10 C11 178.00(13) . . . . ?
C1 N1 N2 C2 -175.07(16) . . . . ?
C2 C3 C4 C5 -179.06(17) . . . . ?
C2 C3 C8 C7 179.41(17) . . . . ?
C3 C4 C5 C6 -0.6(3) . . . . ?
C4 C3 C8 C7 -0.5(3) . . . . ?
C4 C5 C6 N4 178.17(16) . . . . ?
C4 C5 C6 C7 -0.1(3) . . . . ?
C5 C6 C7 C8 0.4(3) . . . . ?
C6 C7 C8 C3 -0.1(3) . . . . ?
C8 C3 C4 C5 0.9(3) . . . . ?
C9 N3 C1 S1 175.75(14) . . . . ?
C9 N3 C1 N1 -4.7(3) . . . . ?
C10 S1 C1 N1 -179.73(16) . . . . ?
C10 S1 C1 N3 -0.19(17) . . . . ?
C10 C11 C12 C13 178.61(19) . . . . ?
C10 C11 C16 C15 -178.22(19) . . . . ?
C11 C12 C13 C14 -0.4(3) . . . . ?
C12 C11 C16 C15 0.6(3) . . . . ?
C12 C13 C14 C15 0.5(3) . . . . ?
C13 C14 C15 C16 -0.1(3) . . . . ?
C14 C15 C16 C11 -0.4(3) . . . . ?
C16 C11 C12 C13 -0.2(3) . . . . ?

loop_
_exptl_oxdiff_crystal_face_indexfrac_h
_exptl_oxdiff_crystal_face_indexfrac_k
_exptl_oxdiff_crystal_face_indexfrac_l
_exptl_oxdiff_crystal_face_x
_exptl_oxdiff_crystal_face_y
_exptl_oxdiff_crystal_face_z
-0.0006 0.0003 -0.9997 -0.0284 0.0845 0.0140
0.0006 -0.0003 0.9997 0.0284 -0.0845 -0.0140
-0.9993 -0.0009 0.0025 -0.1562 -0.0536 0.0218
0.9993 0.0009 -0.0025 0.1562 0.0536 -0.0218
-0.0005 -1.0002 0.0065 -0.0540 0.0316 -0.3052
0.0005 1.0002 -0.0065 0.0540 -0.0316 0.3052
